data_2231316
loop_
_publ_author_name
'Shafiq, Muhammad'
'Khan, Islam Ullah'
'Zia-ur-Rehman, Muhammad'
'Arshad, Muhammad Nadeem'
'Asiri, Abdullah M.'

_publ_section_title
;
 6-Bromo-4-hydrazinylidene-1-methyl-3<i>H</i>-2\l^6^,1-benzothiazine-2,2-dione
;
_journal_coeditor_code SU2288
_journal_issue 8
_journal_name_full 'Acta Crystallographica Section E'
_journal_page_first o2078
_journal_paper_doi 10.1107/S1600536811027930
_journal_volume 67
_journal_year 2011
_chemical_formula_iupac 'C9 H10 Br N3 O2 S'
_chemical_formula_moiety 'C9 H10 Br N3 O2 S'
_chemical_formula_sum 'C9 H10 Br N3 O2 S'
_chemical_formula_weight 304.17
_chemical_name_systematic
;
6-Bromo-4-hydrazinylidene-1-methyl-3<i>H</i>-2\l^6^,1-benzothiazine-2,2-dione
;
_space_group_IT_number 14
_symmetry_cell_setting monoclinic
_symmetry_space_group_name_Hall '-P 2yn'
_symmetry_space_group_name_H-M 'P 1 21/n 1'
_atom_sites_solution_hydrogens geom
_atom_sites_solution_primary direct
_atom_sites_solution_secondary difmap
_audit_creation_method SHELXL-97
_cell_angle_alpha 90.00
_cell_angle_beta 92.278(2)
_cell_angle_gamma 90.00
_cell_formula_units_Z 4
_cell_length_a 10.1483(5)
_cell_length_b 9.6375(4)
_cell_length_c 11.2118(5)
_cell_measurement_reflns_used 3531
_cell_measurement_temperature 296(2)
_cell_measurement_theta_max 24.74
_cell_measurement_theta_min 2.66
_cell_volume 1095.70(9)
_computing_cell_refinement 'SAINT (Bruker, 2007)'
_computing_data_collection 'APEX2 (Bruker, 2007)'
_computing_data_reduction 'SAINT (Bruker, 2007)'
_computing_molecular_graphics 'ORTEP-3 for Windows (Farrugia, 1997) and PLATON (Spek, 2009)'
_computing_publication_material 'WinGX (Farrugia, 1999) and PLATON (Spek, 2009)'
_computing_structure_refinement 'SHELXL97 (Sheldrick, 2008)'
_computing_structure_solution 'SHELXS97 (Sheldrick, 2008)'
_diffrn_ambient_temperature 296(2)
_diffrn_measured_fraction_theta_full 0.999
_diffrn_measured_fraction_theta_max 0.999
_diffrn_measurement_device_type 'Bruker Kappa APEXII CCD'
_diffrn_measurement_method '\f and \w'
_diffrn_radiation_monochromator graphite
_diffrn_radiation_source 'fine-focus sealed tube'
_diffrn_radiation_type MoK\a
_diffrn_radiation_wavelength 0.71073
_diffrn_reflns_av_R_equivalents 0.0373
_diffrn_reflns_av_sigmaI/netI 0.0381
_diffrn_reflns_limit_h_max 13
_diffrn_reflns_limit_h_min -13
_diffrn_reflns_limit_k_max 7
_diffrn_reflns_limit_k_min -12
_diffrn_reflns_limit_l_max 14
_diffrn_reflns_limit_l_min -14
_diffrn_reflns_number 12176
_diffrn_reflns_theta_full 28.28
_diffrn_reflns_theta_max 28.28
_diffrn_reflns_theta_min 2.66
_diffrn_standards_number 0
_exptl_absorpt_coefficient_mu 3.930
_exptl_absorpt_correction_T_max 0.7705
_exptl_absorpt_correction_T_min 0.4924
_exptl_absorpt_correction_type multi-scan
_exptl_absorpt_process_details '(SADABS; Bruker, 2001)'
_exptl_crystal_colour Yellow
_exptl_crystal_density_diffrn 1.844
_exptl_crystal_density_method 'not measured'
_exptl_crystal_description needle
_exptl_crystal_F_000 608
_exptl_crystal_size_max 0.21
_exptl_crystal_size_mid 0.09
_exptl_crystal_size_min 0.07
_refine_diff_density_max 0.403
_refine_diff_density_min -0.354
_refine_ls_extinction_method none
_refine_ls_goodness_of_fit_ref 1.006
_refine_ls_hydrogen_treatment mixed
_refine_ls_matrix_type full
_refine_ls_number_parameters 152
_refine_ls_number_reflns 2719
_refine_ls_number_restraints 0
_refine_ls_restrained_S_all 1.006
_refine_ls_R_factor_all 0.0579
_refine_ls_R_factor_gt 0.0323
_refine_ls_shift/su_max 0.001
_refine_ls_shift/su_mean 0.000
_refine_ls_structure_factor_coef Fsqd
_refine_ls_weighting_details 'calc w=1/[\s^2^(Fo^2^)+(0.0403P)^2^+0.1092P] where P=(Fo^2^+2Fc^2^)/3'
_refine_ls_weighting_scheme calc
_refine_ls_wR_factor_gt 0.0701
_refine_ls_wR_factor_ref 0.0791
_reflns_number_gt 1972
_reflns_number_total 2719
_reflns_threshold_expression I>2\s(I)
_cod_data_source_file su2288.cif
_cod_data_source_block I
_cod_original_cell_volume 1095.69(9)
_cod_original_sg_symbol_H-M 'P 21/n'
_cod_database_code 2231316
_cod_database_fobs_code 2231316

loop_
_symmetry_equiv_pos_as_xyz
'x, y, z'
'-x+1/2, y+1/2, -z+1/2'
'-x, -y, -z'
'x-1/2, -y-1/2, z-1/2'

loop_
_atom_site_type_symbol
_atom_site_label
_atom_site_fract_x
_atom_site_fract_y
_atom_site_fract_z
_atom_site_U_iso_or_equiv
_atom_site_adp_type
_atom_site_calc_flag
_atom_site_refinement_flags
_atom_site_occupancy
_atom_site_symmetry_multiplicity
Br Br1 0.94817(3) 0.62148(3) 1.15166(3) 0.04753(12) Uani d . 1 1
S S1 0.86913(6) 1.05109(6) 0.65175(5) 0.03060(16) Uani d . 1 1
O O1 0.81377(18) 0.92236(19) 0.60884(16) 0.0413(4) Uani d . 1 1
O O2 0.90132(19) 1.15392(19) 0.56664(16) 0.0433(5) Uani d . 1 1
N N1 1.00013(19) 1.0224(2) 0.73776(18) 0.0321(5) Uani d . 1 1
N N2 0.6567(2) 1.0222(2) 0.9307(2) 0.0400(5) Uani d . 1 1
N N3 0.5556(3) 1.1148(3) 0.9019(3) 0.0551(7) Uani d . 1 1
H H32 0.507(4) 1.115(3) 0.962(3) 0.066 Uiso d . 1 1
H H31 0.586(3) 1.199(4) 0.881(3) 0.066 Uiso d . 1 1
C C1 0.9838(2) 0.9263(2) 0.8314(2) 0.0290(5) Uani d . 1 1
C C2 1.0852(3) 0.8338(3) 0.8633(2) 0.0363(6) Uani d . 1 1
H H2 1.1616 0.8335 0.8202 0.044 Uiso calc R 1 1
C C3 1.0743(3) 0.7436(3) 0.9567(2) 0.0377(6) Uani d . 1 1
H H3 1.1427 0.6829 0.9774 0.045 Uiso calc R 1 1
C C4 0.9602(3) 0.7443(2) 1.0195(2) 0.0341(6) Uani d . 1 1
C C5 0.8576(2) 0.8322(2) 0.9895(2) 0.0319(6) Uani d . 1 1
H H5 0.7813 0.8299 1.0328 0.038 Uiso calc R 1 1
C C6 0.8669(2) 0.9253(2) 0.8943(2) 0.0274(5) Uani d . 1 1
C C7 0.7567(2) 1.0212(2) 0.8646(2) 0.0290(5) Uani d . 1 1
C C8 0.7637(3) 1.1175(2) 0.7582(2) 0.0343(6) Uani d . 1 1
H H8A 0.7954 1.2077 0.7848 0.041 Uiso calc R 1 1
H H8B 0.6761 1.1295 0.7219 0.041 Uiso calc R 1 1
C C9 1.1299(3) 1.0488(3) 0.6900(3) 0.0457(7) Uani d . 1 1
H H9A 1.1927 1.0658 0.7546 0.069 Uiso calc R 1 1
H H9B 1.1250 1.1284 0.6385 0.069 Uiso calc R 1 1
H H9C 1.1571 0.9694 0.6454 0.069 Uiso calc R 1 1

loop_
_atom_site_aniso_label
_atom_site_aniso_U_11
_atom_site_aniso_U_22
_atom_site_aniso_U_33
_atom_site_aniso_U_12
_atom_site_aniso_U_13
_atom_site_aniso_U_23
Br1 0.04682(19) 0.04001(17) 0.0552(2) -0.00435(13) -0.00552(14) 0.01513(13)
S1 0.0277(3) 0.0349(3) 0.0292(3) 0.0003(3) 0.0004(3) 0.0005(2)
O1 0.0432(11) 0.0436(10) 0.0366(10) -0.0068(9) -0.0041(8) -0.0078(8)
O2 0.0411(11) 0.0484(11) 0.0406(11) 0.0029(9) 0.0046(9) 0.0129(8)
N1 0.0234(11) 0.0400(11) 0.0330(12) -0.0015(9) 0.0008(9) 0.0032(9)
N2 0.0375(13) 0.0384(12) 0.0447(14) 0.0089(10) 0.0113(11) 0.0073(10)
N3 0.0439(16) 0.0518(16) 0.071(2) 0.0180(13) 0.0243(14) 0.0177(14)
C1 0.0265(13) 0.0311(12) 0.0290(13) -0.0005(10) -0.0034(10) -0.0058(10)
C2 0.0283(14) 0.0411(14) 0.0394(16) 0.0041(11) 0.0000(12) -0.0047(11)
C3 0.0337(15) 0.0352(13) 0.0436(16) 0.0073(11) -0.0062(12) -0.0033(11)
C4 0.0395(15) 0.0257(11) 0.0362(14) -0.0052(10) -0.0086(12) -0.0002(10)
C5 0.0300(14) 0.0319(12) 0.0335(14) -0.0037(10) -0.0015(11) -0.0033(10)
C6 0.0283(13) 0.0259(11) 0.0279(13) -0.0023(10) -0.0021(10) -0.0050(9)
C7 0.0276(13) 0.0293(12) 0.0302(13) -0.0001(10) 0.0022(10) -0.0035(10)
C8 0.0322(14) 0.0348(13) 0.0360(14) 0.0045(11) 0.0028(11) 0.0017(11)
C9 0.0265(14) 0.0676(19) 0.0432(16) -0.0013(13) 0.0049(12) 0.0035(14)

loop_
_atom_type_symbol
_atom_type_description
_atom_type_scat_dispersion_real
_atom_type_scat_dispersion_imag
_atom_type_scat_source
C C 0.0033 0.0016 'International Tables Vol C Tables 4.2.6.8 and 6.1.1.4'
H H 0.0000 0.0000 'International Tables Vol C Tables 4.2.6.8 and 6.1.1.4'
N N 0.0061 0.0033 'International Tables Vol C Tables 4.2.6.8 and 6.1.1.4'
O O 0.0106 0.0060 'International Tables Vol C Tables 4.2.6.8 and 6.1.1.4'
S S 0.1246 0.1234 'International Tables Vol C Tables 4.2.6.8 and 6.1.1.4'
Br Br -0.2901 2.4595 'International Tables Vol C Tables 4.2.6.8 and 6.1.1.4'

loop_
_geom_angle_atom_site_label_1
_geom_angle_atom_site_label_2
_geom_angle_atom_site_label_3
_geom_angle
O2 S1 O1 118.29(11)
O2 S1 N1 108.09(11)
O1 S1 N1 110.45(11)
O2 S1 C8 111.38(11)
O1 S1 C8 107.55(12)
N1 S1 C8 99.44(11)
C1 N1 C9 121.3(2)
C1 N1 S1 115.59(16)
C9 N1 S1 118.49(17)
C7 N2 N3 117.8(2)
N2 N3 H32 105(2)
N2 N3 H31 112(2)
H32 N3 H31 115(3)
C2 C1 C6 119.7(2)
C2 C1 N1 120.0(2)
C6 C1 N1 120.2(2)
C3 C2 C1 121.4(2)
C3 C2 H2 119.3
C1 C2 H2 119.3
C2 C3 C4 118.8(2)
C2 C3 H3 120.6
C4 C3 H3 120.6
C5 C4 C3 121.4(2)
C5 C4 Br1 120.2(2)
C3 C4 Br1 118.40(19)
C4 C5 C6 120.6(2)
C4 C5 H5 119.7
C6 C5 H5 119.7
C5 C6 C1 118.1(2)
C5 C6 C7 120.0(2)
C1 C6 C7 121.9(2)
N2 C7 C6 118.9(2)
N2 C7 C8 120.9(2)
C6 C7 C8 120.1(2)
C7 C8 S1 111.17(16)
C7 C8 H8A 109.4
S1 C8 H8A 109.4
C7 C8 H8B 109.4
S1 C8 H8B 109.4
H8A C8 H8B 108.0
N1 C9 H9A 109.5
N1 C9 H9B 109.5
H9A C9 H9B 109.5
N1 C9 H9C 109.5
H9A C9 H9C 109.5
H9B C9 H9C 109.5

loop_
_geom_bond_atom_site_label_1
_geom_bond_atom_site_label_2
_geom_bond_distance
Br1 C4 1.904(2)
S1 O2 1.4228(19)
S1 O1 1.4369(19)
S1 N1 1.635(2)
S1 C8 1.755(3)
N1 C1 1.415(3)
N1 C9 1.464(3)
N2 C7 1.280(3)
N2 N3 1.388(3)
N3 H32 0.85(4)
N3 H31 0.90(4)
C1 C2 1.397(4)
C1 C6 1.404(3)
C2 C3 1.369(4)
C2 H2 0.9300
C3 C4 1.380(4)
C3 H3 0.9300
C4 C5 1.374(3)
C5 C6 1.400(3)
C5 H5 0.9300
C6 C7 1.479(3)
C7 C8 1.515(3)
C8 H8A 0.9700
C8 H8B 0.9700
C9 H9A 0.9600
C9 H9B 0.9600
C9 H9C 0.9600

loop_
_geom_hbond_atom_site_label_D
_geom_hbond_atom_site_label_H
_geom_hbond_atom_site_label_A
_geom_hbond_site_symmetry_A
_geom_hbond_distance_DH
_geom_hbond_distance_HA
_geom_hbond_distance_DA
_geom_hbond_angle_DHA
N3 H32 N2 3_677 0.85(4) 2.47(4) 3.198(4) 144(3)
N3 H31 O1 2_656 0.90(4) 2.38(4) 3.252(4) 162(3)
C3 H3 O1 4_676 0.93 2.45 3.323(3) 156.0

loop_
_geom_torsion_atom_site_label_1
_geom_torsion_atom_site_label_2
_geom_torsion_atom_site_label_3
_geom_torsion_atom_site_label_4
_geom_torsion
O2 S1 N1 C1 177.43(17)
O1 S1 N1 C1 -51.7(2)
C8 S1 N1 C1 61.13(19)
O2 S1 N1 C9 -26.3(2)
O1 S1 N1 C9 104.5(2)
C8 S1 N1 C9 -142.6(2)
C9 N1 C1 C2 -13.4(3)
S1 N1 C1 C2 142.1(2)
C9 N1 C1 C6 165.3(2)
S1 N1 C1 C6 -39.2(3)
C6 C1 C2 C3 -1.4(4)
N1 C1 C2 C3 177.3(2)
C1 C2 C3 C4 0.4(4)
C2 C3 C4 C5 0.6(4)
C2 C3 C4 Br1 -178.47(19)
C3 C4 C5 C6 -0.7(4)
Br1 C4 C5 C6 178.42(17)
C4 C5 C6 C1 -0.3(3)
C4 C5 C6 C7 -178.8(2)
C2 C1 C6 C5 1.4(3)
N1 C1 C6 C5 -177.3(2)
C2 C1 C6 C7 179.8(2)
N1 C1 C6 C7 1.1(3)
N3 N2 C7 C6 179.0(2)
N3 N2 C7 C8 -0.3(4)
C5 C6 C7 N2 3.4(3)
C1 C6 C7 N2 -174.9(2)
C5 C6 C7 C8 -177.2(2)
C1 C6 C7 C8 4.4(3)
N2 C7 C8 S1 -155.8(2)
C6 C7 C8 S1 24.9(3)
O2 S1 C8 C7 -165.88(17)
O1 S1 C8 C7 63.0(2)
N1 S1 C8 C7 -52.11(19)

loop_
_cod_related_entry_id
_cod_related_entry_database
_cod_related_entry_code
1 ChemSpider 30656886
